data_7015734
loop_
_publ_author_name
'Chen, Yanmei'
'Zheng, Lina'
'She, Shixiong'
'Chen, Zhou'
'Hu, Bin'
'Li, Yahong'

_publ_section_title
;
 Two novel heterometallic Cu(II)-Sr(II) coordination polymers based on
 3,5-pyrazoledicarboxylic acid: synthesis, crystal structures and
 magnetic properties.
;
_journal_issue 18
_journal_name_full 'Dalton transactions (Cambridge, England : 2003)'
_journal_page_first 4970
_journal_page_last 4975
_journal_paper_doi 10.1039/c1dt10034c
_journal_volume 40
_journal_year 2011
_chemical_absolute_configuration ad
_chemical_formula_moiety 'C32 H52 Cu4 N16 O32 Sr2'
_chemical_formula_sum 'C32 H52 Cu4 N16 O32 Sr2'
_chemical_formula_weight 1602.30
_chemical_name_systematic
;
?
;
_space_group_IT_number 78
_symmetry_cell_setting tetragonal
_symmetry_space_group_name_Hall 'P 4cw'
_symmetry_space_group_name_H-M 'P 43'
_atom_sites_solution_hydrogens geom
_atom_sites_solution_primary direct
_atom_sites_solution_secondary difmap
_audit_creation_method SHELXL-97
_cell_angle_alpha 90.00
_cell_angle_beta 90.00
_cell_angle_gamma 90.00
_cell_formula_units_Z 4
_cell_length_a 11.5093(2)
_cell_length_b 11.5093(2)
_cell_length_c 41.8662(11)
_cell_measurement_reflns_used 4661
_cell_measurement_temperature 293(2)
_cell_measurement_theta_max 23.73
_cell_measurement_theta_min 2.55
_cell_volume 5545.8(2)
_computing_cell_refinement 'Bruker SAINT'
_computing_data_collection 'Bruker APEX2'
_computing_data_reduction 'Bruker SAINT'
_computing_molecular_graphics 'Bruker SHELXTL'
_computing_publication_material 'Bruker SHELXTL'
_computing_structure_refinement 'SHELXL-97 (Sheldrick, 2008)'
_computing_structure_solution 'SHELXS-97 (Sheldrick, 2008)'
_diffrn_ambient_temperature 293(2)
_diffrn_measured_fraction_theta_full 0.999
_diffrn_measured_fraction_theta_max 0.999
_diffrn_measurement_device_type 'Bruker APEX-II CCD'
_diffrn_measurement_method '\f and \w scans'
_diffrn_radiation_monochromator graphite
_diffrn_radiation_source 'fine-focus sealed tube'
_diffrn_radiation_type MoK\a
_diffrn_radiation_wavelength 0.71073
_diffrn_reflns_av_R_equivalents 0.0432
_diffrn_reflns_av_sigmaI/netI 0.0774
_diffrn_reflns_limit_h_max 14
_diffrn_reflns_limit_h_min -9
_diffrn_reflns_limit_k_max 11
_diffrn_reflns_limit_k_min -13
_diffrn_reflns_limit_l_max 50
_diffrn_reflns_limit_l_min -42
_diffrn_reflns_number 22746
_diffrn_reflns_theta_full 25.62
_diffrn_reflns_theta_max 25.62
_diffrn_reflns_theta_min 1.95
_exptl_absorpt_coefficient_mu 3.525
_exptl_absorpt_correction_type none
_exptl_crystal_colour blue
_exptl_crystal_density_diffrn 1.919
_exptl_crystal_density_method 'not measured'
_exptl_crystal_description block
_exptl_crystal_F_000 3216
_exptl_crystal_size_max 0.16
_exptl_crystal_size_mid 0.15
_exptl_crystal_size_min 0.12
_refine_diff_density_max 0.934
_refine_diff_density_min -0.801
_refine_diff_density_rms 0.120
_refine_ls_abs_structure_details 'Flack H D (1983), 4290 Friedel pairs'
_refine_ls_abs_structure_Flack 0.772(14)
_refine_ls_extinction_method none
_refine_ls_goodness_of_fit_ref 1.060
_refine_ls_hydrogen_treatment constr
_refine_ls_matrix_type full
_refine_ls_number_parameters 776
_refine_ls_number_reflns 9587
_refine_ls_number_restraints 376
_refine_ls_restrained_S_all 1.171
_refine_ls_R_factor_all 0.0928
_refine_ls_R_factor_gt 0.0614
_refine_ls_shift/su_max 0.005
_refine_ls_shift/su_mean 0.001
_refine_ls_structure_factor_coef Fsqd
_refine_ls_weighting_details 'calc w=1/[\s^2^(Fo^2^)+(0.0835P)^2^+3.7799P] where P=(Fo^2^+2Fc^2^)/3'
_refine_ls_weighting_scheme calc
_refine_ls_wR_factor_gt 0.1476
_refine_ls_wR_factor_ref 0.1589
_reflns_number_gt 6912
_reflns_number_total 9587
_reflns_threshold_expression >2sigma(I)
_cod_data_source_file c1dt10034c.txt
_cod_data_source_block t
_cod_depositor_comments
;
The following automatic conversions were performed:
'_symmetry_cell_setting' value 'Tetragonal' changed to 'tetragonal'
according to '/home/saulius/struct/CIF-dictionaries/cif_core.dic'
dictionary named 'cif_core.dic' version 2.4.1 from 2010-06-29.

Automatic conversion script
Id: cif_fix_enum 1555 2011-01-17 13:19:09Z saulius 
;
_cod_database_code 7015734

loop_
_symmetry_equiv_pos_as_xyz
'x, y, z'
'-y, x, z+3/4'
'-x, -y, z+1/2'
'y, -x, z+1/4'

loop_
_atom_site_label
_atom_site_type_symbol
_atom_site_fract_x
_atom_site_fract_y
_atom_site_fract_z
_atom_site_U_iso_or_equiv
_atom_site_adp_type
_atom_site_occupancy
_atom_site_symmetry_multiplicity
_atom_site_calc_flag
_atom_site_refinement_flags
_atom_site_disorder_assembly
_atom_site_disorder_group
Sr1 Sr 0.71482(9) 0.74946(9) 0.84537(5) 0.0465(3) Uani 1 1 d . . .
Cu1 Cu 1.12993(11) 1.10288(11) 0.88112(2) 0.0263(3) Uani 1 1 d . . .
Cu2 Cu 1.37138(11) 1.16593(11) 0.80833(2) 0.0269(3) Uani 1 1 d . . .
Cu3 Cu 0.29859(11) 1.40453(11) 0.88138(3) 0.0272(3) Uani 1 1 d . . .
Cu4 Cu 0.06954(11) 0.33321(11) 0.80577(3) 0.0275(3) Uani 1 1 d . . .
O1 O 0.9624(7) 0.9857(7) 0.87126(18) 0.0394(19) Uani 1 1 d U . .
O2 O 0.9017(7) 0.8700(8) 0.8317(2) 0.0462(18) Uani 1 1 d U . .
O3 O 1.3411(8) 1.1312(8) 0.76252(17) 0.045(2) Uani 1 1 d U . .
O4 O 1.2184(7) 1.0503(8) 0.72874(18) 0.051(2) Uani 1 1 d U . .
O5 O 0.4923(7) 0.9998(7) 0.81877(16) 0.0412(19) Uani 1 1 d U . .
O6 O 0.6032(8) 0.9376(8) 0.8592(2) 0.0481(18) Uani 1 1 d U . .
O7 O 0.3291(7) 1.3769(7) 0.92793(17) 0.039(2) Uani 1 1 d U . .
O8 O 0.4120(9) 1.2487(8) 0.9604(2) 0.059(3) Uani 1 1 d U . .
O9 O 0.4647(7) 0.5256(7) 0.87272(17) 0.0406(19) Uani 1 1 d U . .
O10 O 0.5251(8) 0.6436(8) 0.8336(2) 0.0528(19) Uani 1 1 d U . .
O11 O 0.1092(7) 0.3610(8) 0.75932(17) 0.042(2) Uani 1 1 d U . .
O12 O 0.2380(7) 0.4421(8) 0.72808(18) 0.047(2) Uani 1 1 d U . .
O13 O 1.0971(8) 0.1395(8) 0.92681(17) 0.042(2) Uani 1 1 d U . .
O14 O 1.0159(9) 0.2743(8) 0.95909(19) 0.055(2) Uani 1 1 d U . .
O15 O 0.9502(7) 0.5019(7) 0.81341(18) 0.042(2) Uani 1 1 d U . .
O16 O 0.8352(8) 0.5693(7) 0.8515(2) 0.0491(18) Uani 1 1 d U . .
O17 O 0.8252(10) 0.8146(10) 0.8978(3) 0.086(3) Uani 1 1 d U . .
H17A H 0.8976 0.8020 0.8997 0.104 Uiso 1 1 d R . .
H17B H 0.7878 0.8474 0.9128 0.104 Uiso 1 1 d R . .
O18 O 0.6284(10) 0.6694(10) 0.8990(2) 0.082(3) Uani 1 1 d U . .
H18A H 0.6099 0.5981 0.9007 0.099 Uiso 1 1 d R . .
H18B H 0.6182 0.7152 0.9147 0.099 Uiso 1 1 d R . .
O19 O 0.7617(12) 0.6463(12) 0.7881(3) 0.117(4) Uani 1 1 d U . .
H19A H 0.8308 0.6247 0.7841 0.140 Uiso 1 1 d R . .
H19B H 0.7085 0.6352 0.7743 0.140 Uiso 1 1 d R . .
O20 O 0.6401(9) 0.8418(9) 0.7913(2) 0.076(3) Uani 1 1 d U . .
H20A H 0.6554 0.8099 0.7735 0.091 Uiso 1 1 d R . .
H20B H 0.5999 0.9037 0.7919 0.091 Uiso 1 1 d R . .
N1 N 1.1409(7) 1.0636(7) 0.83558(19) 0.022(2) Uani 1 1 d . . .
N2 N 1.2134(7) 1.0966(8) 0.81244(17) 0.024(2) Uani 1 1 d . . .
N3 N 1.2270(7) 0.9721(7) 0.89464(19) 0.0241(19) Uani 1 1 d . . .
N4 N 0.4049(8) 1.1749(7) 0.8548(2) 0.024(2) Uani 1 1 d . . .
N5 N 0.3683(7) 1.2490(8) 0.8782(2) 0.028(2) Uani 1 1 d . . .
N6 N 1.5033(8) 1.2645(8) 0.7963(2) 0.033(2) Uani 1 1 d . . .
N7 N 0.2915(7) 0.4397(8) 0.8355(2) 0.023(2) Uani 1 1 d . . .
N8 N 0.2234(7) 0.4003(8) 0.81133(18) 0.0244(19) Uani 1 1 d . . .
N9 N 0.1993(8) 1.5387(8) 0.8927(2) 0.028(2) Uani 1 1 d . . .
N10 N 1.0600(7) 0.2591(8) 0.8759(2) 0.030(2) Uani 1 1 d . . .
N11 N 1.0283(8) 0.3294(8) 0.85171(19) 0.029(2) Uani 1 1 d . . .
N12 N -0.0622(8) 0.2378(8) 0.7928(2) 0.032(2) Uani 1 1 d . . .
C7 C 1.3512(11) 0.8196(11) 0.8948(3) 0.039(3) Uani 1 1 d . . .
H7 H 1.4001 0.7595 0.8885 0.047 Uiso 1 1 calc R . .
N14 N 1.6289(9) 1.3589(9) 0.7668(2) 0.039(3) Uani 1 1 d . . .
H14 H 1.6642 1.3864 0.7504 0.047 Uiso 1 1 d R . .
N15 N 0.0810(9) 1.6909(9) 0.8926(3) 0.051(2) Uani 1 1 d U . .
H15A H 0.0379 1.7481 0.8868 0.061 Uiso 1 1 d R . .
N16 N -0.1811(8) 0.1366(9) 0.7631(2) 0.045(3) Uani 1 1 d . . .
H16A H -0.2109 0.1074 0.7460 0.054 Uiso 1 1 d R . .
C1 C 1.0585(9) 0.9950(9) 0.8225(2) 0.022(2) Uani 1 1 d . . .
C2 C 1.0790(10) 0.9837(10) 0.7901(3) 0.035(3) Uani 1 1 d . . .
H2 H 1.0358 0.9412 0.7754 0.042 Uiso 1 1 calc R . .
C3 C 1.1777(9) 1.0492(10) 0.7842(3) 0.030(3) Uani 1 1 d . . .
C4 C 0.9654(10) 0.9457(9) 0.8432(3) 0.033(3) Uani 1 1 d . . .
C5 C 1.2480(10) 1.0774(11) 0.7565(3) 0.035(3) Uani 1 1 d . . .
C8 C 1.2830(10) 0.8910(10) 0.8760(3) 0.037(3) Uani 1 1 d . . .
H8 H 1.2759 0.8850 0.8540 0.045 Uiso 1 1 calc R . .
N13 N 1.3286(10) 0.8600(10) 0.9255(3) 0.047(3) Uani 1 1 d . . .
H13 H 1.3573 0.8309 0.9427 0.057 Uiso 1 1 calc R . .
C6 C 1.2598(11) 0.9456(10) 0.9245(3) 0.040(3) Uani 1 1 d . . .
H6 H 1.2347 0.9857 0.9425 0.048 Uiso 1 1 calc R . .
C9 C 0.4738(10) 1.0932(11) 0.8682(3) 0.034(3) Uani 1 1 d . . .
C10 C 0.4777(10) 1.1128(9) 0.9005(2) 0.028(3) Uani 1 1 d . . .
H10 H 0.5170 1.0693 0.9158 0.033 Uiso 1 1 calc R . .
C11 C 0.4103(10) 1.2114(9) 0.9056(2) 0.028(3) Uani 1 1 d . . .
C12 C 0.5270(10) 1.0045(10) 0.8476(3) 0.032(3) Uani 1 1 d . . .
C13 C 0.3829(11) 1.2832(11) 0.9340(2) 0.037(3) Uani 1 1 d . . .
C14 C 1.5384(10) 1.2878(10) 0.7674(2) 0.036(3) Uani 1 1 d . . .
H14A H 1.5035 1.2578 0.7491 0.043 Uiso 1 1 calc R . .
C15 C 1.6551(12) 1.3782(11) 0.7977(3) 0.049(3) Uani 1 1 d . . .
H15 H 1.7169 1.4226 0.8052 0.058 Uiso 1 1 calc R . .
C16 C 1.5762(10) 1.3221(10) 0.8160(3) 0.033(3) Uani 1 1 d . . .
H16 H 1.5728 1.3231 0.8382 0.039 Uiso 1 1 calc R . .
C17 C 0.3740(9) 0.5121(9) 0.8228(3) 0.024(2) Uani 1 1 d . . .
C18 C 0.3614(11) 0.5193(11) 0.7904(3) 0.039(3) Uani 1 1 d . . .
H18 H 0.4064 0.5614 0.7761 0.046 Uiso 1 1 calc R . .
C19 C 0.2687(9) 0.4513(9) 0.7841(3) 0.026(2) Uani 1 1 d . . .
C20 C 0.4612(9) 0.5628(10) 0.8467(3) 0.039(3) Uani 1 1 d . . .
C21 C 0.2061(10) 0.4185(11) 0.7547(2) 0.032(3) Uani 1 1 d . . .
C22 C 0.1450(10) 1.6165(11) 0.8737(3) 0.042(3) Uani 1 1 d . . .
H22 H 0.1500 1.6194 0.8516 0.050 Uiso 1 1 calc R . .
C23 C 0.1041(12) 1.6593(12) 0.9232(3) 0.050(2) Uani 1 1 d U . .
H23 H 0.0739 1.6949 0.9413 0.060 Uiso 1 1 calc R . .
C24 C 0.1735(12) 1.5735(12) 0.9231(3) 0.049(4) Uani 1 1 d . . .
H24 H 0.2031 1.5388 0.9414 0.058 Uiso 1 1 calc R . .
C25 C 1.0149(11) 0.3049(11) 0.9025(3) 0.035(3) Uani 1 1 d . . .
C26 C 0.9474(10) 0.3969(9) 0.8958(3) 0.030(3) Uani 1 1 d . . .
H26 H 0.9034 0.4408 0.9100 0.036 Uiso 1 1 calc R . .
C27 C 0.9574(10) 0.4120(10) 0.8634(3) 0.032(3) Uani 1 1 d . . .
C28 C 1.0443(12) 0.2336(11) 0.9326(3) 0.039(3) Uani 1 1 d . . .
C29 C 0.9114(10) 0.5003(10) 0.8421(3) 0.035(3) Uani 1 1 d . . .
C30 C -0.0844(12) 0.2041(12) 0.7642(4) 0.049(4) Uani 1 1 d U . .
H30 H -0.0398 0.2236 0.7465 0.058 Uiso 1 1 calc R . .
C31 C -0.2160(12) 0.1212(12) 0.7921(3) 0.055(4) Uani 1 1 d . . .
H31 H -0.2795 0.0770 0.7985 0.066 Uiso 1 1 calc R . .
C32 C -0.1431(9) 0.1813(9) 0.8117(3) 0.029(3) Uani 1 1 d . . .
H32 H -0.1470 0.1840 0.8339 0.034 Uiso 1 1 calc R . .
Sr2 Sr 0.73039(17) 0.0130(2) 0.97394(7) 0.1115(7) Uani 1 1 d . . .
O21 O 0.6240(12) -0.1105(11) 0.9370(3) 0.103(4) Uani 1 1 d U . .
H21A H 0.5824 -0.1660 0.9440 0.124 Uiso 1 1 d R . .
H21B H 0.6280 -0.0975 0.9170 0.124 Uiso 1 1 d R . .
O22 O 0.9375(9) -0.0337(9) 0.9558(2) 0.076(3) Uani 1 1 d U . .
H22A H 0.9862 -0.0608 0.9691 0.091 Uiso 1 1 d R . .
H22B H 0.9578 -0.0213 0.9365 0.091 Uiso 1 1 d R . .
O23 O 0.8567(12) 0.1576(13) 1.0030(3) 0.121(4) Uani 1 1 d U . .
H23A H 0.8622 0.1570 1.0232 0.145 Uiso 1 1 d R . .
H23B H 0.8928 0.2086 0.9922 0.145 Uiso 1 1 d R . .
O25 O 0.5270(9) 0.0686(10) 0.9855(3) 0.087(3) Uani 1 1 d U . .
H25A H 0.5003 0.0596 1.0043 0.105 Uiso 1 1 d R . .
H25B H 0.4843 0.0975 0.9710 0.105 Uiso 1 1 d R . .
O27 O 0.7487(12) -0.1925(14) 0.9947(4) 0.134(4) Uani 1 1 d U . .
H27A H 0.7412 -0.2068 1.0146 0.160 Uiso 1 1 d R . .
H27B H 0.7639 -0.2473 0.9818 0.160 Uiso 1 1 d R . .
O28 O 0.6878(14) 0.4197(14) 0.9856(3) 0.141(3) Uani 1 1 d U . .
H28A H 0.6143 0.4155 0.9841 0.169 Uiso 1 1 d R . .
H28B H 0.7250 0.3675 0.9957 0.169 Uiso 1 1 d R . .
O29 O 0.9558(13) 0.4985(11) 0.9810(3) 0.115(3) Uani 1 1 d U . .
H29A H 0.8853 0.4770 0.9822 0.138 Uiso 1 1 d R . .
H29B H 1.0088 0.4584 0.9899 0.138 Uiso 1 1 d R . .
O30 O 0.5080(11) 0.5419(11) 0.9587(3) 0.100(3) Uani 1 1 d U . .
H30A H 0.5274 0.4824 0.9695 0.120 Uiso 1 1 d R . .
H30B H 0.4369 0.5543 0.9544 0.120 Uiso 1 1 d R . .
O31 O 0.3587(10) 0.8031(9) 0.7964(3) 0.089(3) Uani 1 1 d U . .
H31A H 0.3252 0.7465 0.8056 0.106 Uiso 1 1 d R . .
H31B H 0.3276 0.8346 0.7802 0.106 Uiso 1 1 d R . .
O32 O 0.8102(13) 0.6403(14) 0.9494(4) 0.134(3) Uani 1 1 d U . .
H32A H 0.8344 0.6068 0.9663 0.161 Uiso 1 1 d R . .
H32B H 0.7477 0.6177 0.9406 0.161 Uiso 1 1 d R . .
O24 O 0.7214(13) 0.2077(15) 0.9469(4) 0.143(4) Uani 1 1 d U . .
H24A H 0.7065 0.2652 0.9590 0.172 Uiso 1 1 d R . .
H24B H 0.7312 0.2125 0.9268 0.172 Uiso 1 1 d R . .
O33 O 0.7049(12) -0.0004(16) 1.0385(3) 0.143(5) Uani 1 1 d DU . .
H33A H 0.7153 0.0680 1.0314 0.171 Uiso 1 1 d RD . .
H33B H 0.6897 -0.0702 1.0436 0.171 Uiso 1 1 d RD . .

loop_
_atom_site_aniso_label
_atom_site_aniso_U_11
_atom_site_aniso_U_22
_atom_site_aniso_U_33
_atom_site_aniso_U_23
_atom_site_aniso_U_13
_atom_site_aniso_U_12
Sr1 0.0239(7) 0.0229(7) 0.0929(8) -0.0015(6) 0.0047(6) 0.0023(7)
Cu1 0.0315(8) 0.0236(7) 0.0238(7) 0.0004(5) 0.0025(5) 0.0041(6)
Cu2 0.0258(7) 0.0321(8) 0.0228(7) -0.0020(5) 0.0016(5) -0.0041(6)
Cu3 0.0325(8) 0.0259(7) 0.0231(7) -0.0013(5) -0.0015(5) 0.0074(6)
Cu4 0.0270(7) 0.0304(8) 0.0250(7) 0.0007(5) -0.0011(5) -0.0020(6)
O1 0.032(4) 0.045(5) 0.042(4) 0.005(4) 0.006(3) -0.007(4)
O2 0.039(4) 0.044(4) 0.056(4) 0.000(3) 0.004(3) -0.009(4)
O3 0.045(5) 0.065(6) 0.026(4) 0.001(4) 0.010(4) -0.023(5)
O4 0.049(5) 0.076(6) 0.027(4) -0.012(4) 0.007(4) -0.031(5)
O5 0.054(5) 0.038(4) 0.032(4) -0.009(3) -0.004(3) 0.005(4)
O6 0.052(4) 0.042(4) 0.051(4) -0.007(3) -0.010(3) 0.015(4)
O7 0.058(5) 0.034(5) 0.025(4) 0.001(3) -0.008(4) 0.024(4)
O8 0.089(7) 0.056(6) 0.031(5) -0.011(4) -0.010(4) 0.031(5)
O9 0.046(4) 0.051(5) 0.025(4) -0.002(3) 0.001(3) -0.006(4)
O10 0.055(4) 0.043(4) 0.060(4) -0.004(3) -0.003(4) -0.017(4)
O11 0.035(5) 0.068(6) 0.022(4) 0.000(4) -0.008(3) -0.017(4)
O12 0.047(5) 0.074(6) 0.021(4) 0.006(4) 0.005(3) -0.023(4)
O13 0.059(5) 0.044(5) 0.022(4) -0.003(4) 0.012(4) 0.019(4)
O14 0.080(6) 0.058(5) 0.028(4) 0.003(4) 0.011(4) 0.024(5)
O15 0.050(5) 0.031(4) 0.045(5) 0.010(3) 0.000(4) 0.018(4)
O16 0.051(4) 0.036(4) 0.060(4) -0.004(3) -0.001(4) 0.022(4)
O17 0.075(6) 0.090(6) 0.094(6) -0.001(5) 0.000(5) -0.010(5)
O18 0.096(6) 0.077(6) 0.073(5) -0.004(5) -0.017(5) -0.005(5)
O19 0.108(8) 0.112(8) 0.130(8) -0.004(7) 0.000(7) 0.014(7)
O20 0.078(6) 0.070(6) 0.080(6) -0.019(5) 0.007(5) -0.003(5)
N1 0.026(5) 0.015(5) 0.026(5) 0.000(4) 0.003(4) 0.008(4)
N2 0.019(5) 0.037(6) 0.017(4) -0.005(4) 0.006(3) -0.009(4)
N3 0.020(5) 0.030(5) 0.022(4) -0.001(4) 0.000(3) 0.004(4)
N4 0.026(5) 0.025(5) 0.022(5) 0.000(4) 0.002(4) 0.003(4)
N5 0.009(4) 0.045(6) 0.029(5) 0.002(4) -0.001(4) 0.002(4)
N6 0.033(6) 0.038(6) 0.028(5) -0.003(4) 0.004(4) -0.003(5)
N7 0.017(5) 0.026(5) 0.027(5) -0.003(4) -0.003(3) -0.009(4)
N8 0.017(5) 0.038(5) 0.018(4) 0.002(4) 0.001(3) 0.005(4)
N9 0.028(5) 0.021(5) 0.036(5) -0.004(4) -0.004(4) 0.003(4)
N10 0.014(5) 0.037(6) 0.039(6) 0.001(4) -0.002(4) 0.008(4)
N11 0.031(6) 0.040(6) 0.016(4) 0.009(4) -0.003(4) 0.002(5)
N12 0.031(6) 0.036(6) 0.029(5) -0.003(4) -0.004(4) 0.002(5)
C7 0.040(7) 0.037(7) 0.040(7) 0.012(6) -0.004(5) -0.002(6)
N14 0.049(7) 0.049(6) 0.020(5) 0.008(4) 0.011(4) -0.017(5)
N15 0.045(5) 0.046(5) 0.062(5) -0.005(4) 0.008(4) 0.015(4)
N16 0.032(6) 0.061(7) 0.042(6) -0.011(5) -0.009(4) -0.029(5)
C1 0.014(5) 0.019(6) 0.032(6) 0.005(4) 0.004(4) -0.001(5)
C2 0.031(7) 0.037(7) 0.036(6) -0.005(5) -0.007(5) -0.010(6)
C3 0.017(6) 0.039(7) 0.034(6) -0.009(5) 0.004(4) 0.007(5)
C4 0.026(6) 0.008(5) 0.064(8) -0.004(5) -0.007(6) -0.006(5)
C5 0.027(7) 0.042(7) 0.037(6) -0.004(5) -0.001(5) 0.002(6)
C8 0.047(8) 0.024(6) 0.040(7) -0.007(5) 0.003(6) 0.008(6)
N13 0.052(7) 0.051(8) 0.039(6) 0.003(5) -0.001(5) 0.001(6)
C6 0.054(8) 0.030(7) 0.037(7) -0.010(5) 0.004(5) 0.005(6)
C9 0.035(7) 0.042(8) 0.025(6) -0.002(5) -0.007(5) 0.007(6)
C10 0.037(7) 0.020(6) 0.026(6) 0.005(4) -0.001(5) 0.008(5)
C11 0.034(7) 0.031(7) 0.018(5) -0.001(4) 0.000(4) 0.008(5)
C12 0.035(7) 0.028(6) 0.031(6) -0.003(5) 0.010(5) -0.007(6)
C13 0.048(8) 0.049(8) 0.015(6) -0.004(5) -0.002(5) 0.012(6)
C14 0.044(7) 0.042(7) 0.021(6) 0.000(5) -0.003(5) -0.022(6)
C15 0.039(8) 0.042(8) 0.065(9) 0.010(7) -0.020(7) -0.011(6)
C16 0.028(7) 0.039(7) 0.031(6) 0.002(5) 0.003(5) -0.004(6)
C17 0.025(6) 0.012(5) 0.035(6) -0.003(4) -0.005(5) -0.001(5)
C18 0.043(8) 0.036(8) 0.036(7) 0.006(5) 0.010(6) -0.005(6)
C19 0.019(6) 0.021(6) 0.038(6) -0.001(5) 0.003(5) -0.003(5)
C20 0.016(6) 0.030(7) 0.072(9) -0.016(7) -0.010(6) -0.006(5)
C21 0.027(7) 0.049(8) 0.019(6) 0.003(5) 0.001(5) -0.002(6)
C22 0.044(8) 0.040(8) 0.042(7) 0.000(6) -0.002(6) 0.008(6)
C23 0.044(5) 0.045(5) 0.060(5) -0.006(4) 0.008(4) 0.015(4)
C24 0.062(10) 0.053(9) 0.031(7) -0.006(6) -0.013(6) -0.002(7)
C25 0.042(8) 0.041(8) 0.022(6) -0.009(5) 0.010(5) -0.001(6)
C26 0.027(6) 0.022(6) 0.041(6) -0.002(5) 0.009(5) 0.010(5)
C27 0.032(7) 0.018(6) 0.047(7) -0.004(5) -0.001(5) 0.003(5)
C28 0.052(8) 0.039(8) 0.027(6) 0.009(5) -0.003(5) 0.010(6)
C29 0.045(8) 0.024(7) 0.036(7) -0.017(5) -0.018(6) 0.005(6)
C30 0.049(4) 0.049(4) 0.049(4) -0.0004(11) -0.0003(11) -0.0008(11)
C31 0.036(8) 0.054(9) 0.074(10) 0.006(7) 0.006(7) -0.016(7)
C32 0.026(6) 0.034(7) 0.026(6) -0.017(5) 0.001(5) 0.000(5)
Sr2 0.0431(9) 0.1158(15) 0.175(2) -0.0301(14) -0.0174(11) 0.0128(9)
O21 0.125(9) 0.100(8) 0.084(7) -0.001(6) 0.007(6) 0.028(7)
O22 0.076(6) 0.078(6) 0.074(6) 0.030(5) 0.000(5) 0.029(5)
O23 0.106(8) 0.131(8) 0.125(8) 0.005(7) -0.010(7) 0.006(7)
O25 0.071(7) 0.099(7) 0.092(7) 0.047(6) 0.012(5) 0.029(6)
O27 0.125(9) 0.146(10) 0.129(9) 0.018(8) -0.011(8) 0.007(9)
O28 0.141(7) 0.145(7) 0.136(6) 0.000(6) -0.028(6) 0.025(6)
O29 0.118(7) 0.110(7) 0.117(7) -0.007(6) -0.008(6) 0.036(6)
O30 0.108(6) 0.097(6) 0.094(6) -0.012(5) -0.005(5) 0.024(5)
O31 0.105(6) 0.065(5) 0.096(6) -0.003(5) -0.017(5) -0.012(5)
O32 0.131(7) 0.139(7) 0.132(6) 0.003(6) -0.030(6) 0.026(6)
O24 0.121(8) 0.167(9) 0.142(8) 0.027(8) 0.001(7) -0.008(8)
O33 0.097(9) 0.197(11) 0.133(9) -0.021(9) -0.017(7) 0.016(8)

loop_
_atom_type_symbol
_atom_type_description
_atom_type_scat_dispersion_real
_atom_type_scat_dispersion_imag
_atom_type_scat_source
C C 0.0033 0.0016 'International Tables Vol C Tables 4.2.6.8 and 6.1.1.4'
H H 0.0000 0.0000 'International Tables Vol C Tables 4.2.6.8 and 6.1.1.4'
Cu Cu 0.3201 1.2651 'International Tables Vol C Tables 4.2.6.8 and 6.1.1.4'
N N 0.0061 0.0033 'International Tables Vol C Tables 4.2.6.8 and 6.1.1.4'
O O 0.0106 0.0060 'International Tables Vol C Tables 4.2.6.8 and 6.1.1.4'
Sr Sr -1.5307 3.2498 'International Tables Vol C Tables 4.2.6.8 and 6.1.1.4'

loop_
_geom_angle_atom_site_label_1
_geom_angle_atom_site_label_2
_geom_angle_atom_site_label_3
_geom_angle
_geom_angle_site_symmetry_1
_geom_angle_site_symmetry_3
_geom_angle_publ_flag
O16 Sr1 O10 95.6(3) . . ?
O16 Sr1 O6 160.9(3) . . ?
O10 Sr1 O6 91.0(3) . . ?
O16 Sr1 O2 90.4(3) . . ?
O10 Sr1 O2 156.0(3) . . ?
O6 Sr1 O2 90.8(3) . . ?
O16 Sr1 O18 80.3(3) . . ?
O10 Sr1 O18 70.9(3) . . ?
O6 Sr1 O18 85.0(3) . . ?
O2 Sr1 O18 133.1(3) . . ?
O16 Sr1 O17 83.3(3) . . ?
O10 Sr1 O17 135.0(3) . . ?
O6 Sr1 O17 79.3(3) . . ?
O2 Sr1 O17 68.7(3) . . ?
O18 Sr1 O17 64.6(4) . . ?
O16 Sr1 O20 126.9(3) . . ?
O10 Sr1 O20 75.4(3) . . ?
O6 Sr1 O20 72.2(3) . . ?
O2 Sr1 O20 82.4(3) . . ?
O18 Sr1 O20 138.6(3) . . ?
O17 Sr1 O20 138.8(3) . . ?
O16 Sr1 O19 67.7(4) . . ?
O10 Sr1 O19 78.0(4) . . ?
O6 Sr1 O19 131.3(4) . . ?
O2 Sr1 O19 82.9(4) . . ?
O18 Sr1 O19 132.4(4) . . ?
O17 Sr1 O19 139.2(4) . . ?
O20 Sr1 O19 59.2(4) . . ?
N3 Cu1 N1 93.8(3) . . ?
N3 Cu1 N10 163.9(4) . 1_565 ?
N1 Cu1 N10 97.4(3) . 1_565 ?
N3 Cu1 O13 89.6(3) . 1_565 ?
N1 Cu1 O13 172.7(4) . 1_565 ?
N10 Cu1 O13 80.6(4) 1_565 1_565 ?
N3 Cu1 O1 94.4(3) . . ?
N1 Cu1 O1 75.8(3) . . ?
N10 Cu1 O1 99.5(3) 1_565 . ?
O13 Cu1 O1 97.6(3) 1_565 . ?
N6 Cu2 N4 94.0(4) . 1_655 ?
N6 Cu2 O3 90.3(4) . . ?
N4 Cu2 O3 171.4(4) 1_655 . ?
N6 Cu2 N2 163.8(4) . . ?
N4 Cu2 N2 96.5(3) 1_655 . ?
O3 Cu2 N2 81.0(3) . . ?
N6 Cu2 O5 93.3(4) . 1_655 ?
N4 Cu2 O5 75.6(3) 1_655 1_655 ?
O3 Cu2 O5 96.7(3) . 1_655 ?
N2 Cu2 O5 101.2(3) . 1_655 ?
N7 Cu3 N5 98.0(4) 1_565 . ?
N7 Cu3 N9 92.9(4) 1_565 . ?
N5 Cu3 N9 164.2(4) . . ?
N7 Cu3 O7 171.9(4) 1_565 . ?
N5 Cu3 O7 81.4(3) . . ?
N9 Cu3 O7 89.5(3) . . ?
N7 Cu3 O9 76.4(3) 1_565 1_565 ?
N5 Cu3 O9 101.2(3) . 1_565 ?
N9 Cu3 O9 92.5(3) . 1_565 ?
O7 Cu3 O9 95.7(3) . 1_565 ?
N8 Cu4 N12 164.8(4) . . ?
N8 Cu4 N11 96.4(4) . 1_455 ?
N12 Cu4 N11 94.1(4) . 1_455 ?
N8 Cu4 O11 81.2(3) . . ?
N12 Cu4 O11 89.8(4) . . ?
N11 Cu4 O11 172.1(4) 1_455 . ?
N8 Cu4 O15 100.6(3) . 1_455 ?
N12 Cu4 O15 92.7(3) . 1_455 ?
N11 Cu4 O15 75.6(3) 1_455 1_455 ?
O11 Cu4 O15 97.4(3) . 1_455 ?
C4 O1 Cu1 110.2(7) . . ?
C4 O2 Sr1 140.7(8) . . ?
C5 O3 Cu2 116.1(7) . . ?
C12 O5 Cu2 108.7(7) . 1_455 ?
C12 O6 Sr1 140.2(7) . . ?
C13 O7 Cu3 114.5(6) . . ?
C20 O9 Cu3 109.0(7) . 1_545 ?
C20 O10 Sr1 137.9(8) . . ?
C21 O11 Cu4 114.5(6) . . ?
C28 O13 Cu1 117.0(7) . 1_545 ?
C29 O15 Cu4 108.2(7) . 1_655 ?
C29 O16 Sr1 152.0(8) . . ?
Sr1 O17 H17A 120.2 . . ?
Sr1 O17 H17B 119.8 . . ?
H17A O17 H17B 120.0 . . ?
Sr1 O18 H18A 120.4 . . ?
Sr1 O18 H18B 119.6 . . ?
H18A O18 H18B 120.0 . . ?
Sr1 O19 H19A 118.9 . . ?
Sr1 O19 H19B 121.2 . . ?
H19A O19 H19B 120.0 . . ?
Sr1 O20 H20A 120.7 . . ?
Sr1 O20 H20B 119.3 . . ?
H20A O20 H20B 120.0 . . ?
N2 N1 C1 108.1(8) . . ?
N2 N1 Cu1 132.8(7) . . ?
C1 N1 Cu1 118.9(7) . . ?
N1 N2 C3 109.0(8) . . ?
N1 N2 Cu2 138.4(7) . . ?
C3 N2 Cu2 111.1(6) . . ?
C6 N3 C8 103.9(9) . . ?
C6 N3 Cu1 127.3(7) . . ?
C8 N3 Cu1 128.7(7) . . ?
C9 N4 N5 108.4(8) . . ?
C9 N4 Cu2 119.1(7) . 1_455 ?
N5 N4 Cu2 132.5(7) . 1_455 ?
C11 N5 N4 107.9(8) . . ?
C11 N5 Cu3 113.0(7) . . ?
N4 N5 Cu3 137.9(7) . . ?
C14 N6 C16 105.8(10) . . ?
C14 N6 Cu2 126.6(8) . . ?
C16 N6 Cu2 127.6(7) . . ?
N8 N7 C17 108.3(8) . . ?
N8 N7 Cu3 133.1(6) . 1_545 ?
C17 N7 Cu3 118.4(7) . 1_545 ?
N7 N8 C19 104.7(8) . . ?
N7 N8 Cu4 138.4(6) . . ?
C19 N8 Cu4 114.4(6) . . ?
C22 N9 C24 104.6(10) . . ?
C22 N9 Cu3 130.0(8) . . ?
C24 N9 Cu3 125.4(8) . . ?
C25 N10 N11 106.6(9) . . ?
C25 N10 Cu1 115.0(8) . 1_545 ?
N11 N10 Cu1 137.5(7) . 1_545 ?
C27 N11 N10 108.4(9) . . ?
C27 N11 Cu4 118.8(7) . 1_655 ?
N10 N11 Cu4 132.8(7) . 1_655 ?
C30 N12 C32 105.0(10) . . ?
C30 N12 Cu4 125.8(9) . . ?
C32 N12 Cu4 128.8(7) . . ?
C8 C7 N13 102.8(11) . . ?
C8 C7 H7 128.6 . . ?
N13 C7 H7 128.6 . . ?
C14 N14 C15 105.1(9) . . ?
C14 N14 H14 127.8 . . ?
C15 N14 H14 127.1 . . ?
C23 N15 C22 105.6(11) . . ?
C23 N15 H15A 125.9 . . ?
C22 N15 H15A 128.4 . . ?
C31 N16 C30 107.4(10) . . ?
C31 N16 H16A 127.1 . . ?
C30 N16 H16A 125.4 . . ?
N1 C1 C2 109.5(9) . . ?
N1 C1 C4 119.4(10) . . ?
C2 C1 C4 131.1(10) . . ?
C1 C2 C3 105.2(10) . . ?
C1 C2 H2 127.4 . . ?
C3 C2 H2 127.4 . . ?
N2 C3 C2 108.2(9) . . ?
N2 C3 C5 115.8(10) . . ?
C2 C3 C5 136.0(11) . . ?
O2 C4 O1 127.2(11) . . ?
O2 C4 C1 117.8(11) . . ?
O1 C4 C1 115.0(9) . . ?
O4 C5 O3 122.7(11) . . ?
O4 C5 C3 122.4(11) . . ?
O3 C5 C3 114.9(10) . . ?
N3 C8 C7 110.3(11) . . ?
N3 C8 H8 124.8 . . ?
C7 C8 H8 124.8 . . ?
C6 N13 C7 110.3(11) . . ?
C6 N13 H13 124.8 . . ?
C7 N13 H13 124.8 . . ?
N13 C6 N3 112.6(10) . . ?
N13 C6 H6 123.7 . . ?
N3 C6 H6 123.7 . . ?
N4 C9 C10 108.4(10) . . ?
N4 C9 C12 118.8(10) . . ?
C10 C9 C12 132.8(11) . . ?
C9 C10 C11 105.4(10) . . ?
C9 C10 H10 127.3 . . ?
C11 C10 H10 127.3 . . ?
N5 C11 C10 109.9(9) . . ?
N5 C11 C13 115.9(10) . . ?
C10 C11 C13 134.1(10) . . ?
O6 C12 O5 123.9(10) . . ?
O6 C12 C9 119.1(10) . . ?
O5 C12 C9 117.1(10) . . ?
O8 C13 O7 126.2(10) . . ?
O8 C13 C11 119.1(11) . . ?
O7 C13 C11 114.7(9) . . ?
N6 C14 N14 112.7(9) . . ?
N6 C14 H14A 123.6 . . ?
N14 C14 H14A 123.6 . . ?
N14 C15 C16 108.4(11) . . ?
N14 C15 H15 125.8 . . ?
C16 C15 H15 125.8 . . ?
N6 C16 C15 107.8(11) . . ?
N6 C16 H16 126.1 . . ?
C15 C16 H16 126.1 . . ?
C18 C17 N7 110.4(10) . . ?
C18 C17 C20 134.0(11) . . ?
N7 C17 C20 115.5(10) . . ?
C19 C18 C17 104.2(10) . . ?
C19 C18 H18 127.9 . . ?
C17 C18 H18 127.9 . . ?
C18 C19 N8 112.4(10) . . ?
C18 C19 C21 134.3(10) . . ?
N8 C19 C21 113.3(9) . . ?
O9 C20 O10 129.1(11) . . ?
O9 C20 C17 119.5(11) . . ?
O10 C20 C17 111.4(12) . . ?
O12 C21 O11 120.8(10) . . ?
O12 C21 C19 124.4(11) . . ?
O11 C21 C19 114.8(9) . . ?
N9 C22 N15 108.7(11) . . ?
N9 C22 H22 125.6 . . ?
N15 C22 H22 125.6 . . ?
C24 C23 N15 109.3(12) . . ?
C24 C23 H23 125.4 . . ?
N15 C23 H23 125.4 . . ?
C23 C24 N9 111.5(12) . . ?
C23 C24 H24 124.2 . . ?
N9 C24 H24 124.2 . . ?
N10 C25 C26 111.1(10) . . ?
N10 C25 C28 112.7(10) . . ?
C26 C25 C28 135.9(10) . . ?
C25 C26 C27 105.0(10) . . ?
C25 C26 H26 127.5 . . ?
C27 C26 H26 127.5 . . ?
N11 C27 C26 108.7(10) . . ?
N11 C27 C29 119.6(11) . . ?
C26 C27 C29 131.6(11) . . ?
O14 C28 O13 128.0(10) . . ?
O14 C28 C25 118.0(11) . . ?
O13 C28 C25 114.0(10) . . ?
O16 C29 O15 122.1(11) . . ?
O16 C29 C27 120.6(12) . . ?
O15 C29 C27 117.3(10) . . ?
N12 C30 N16 111.7(12) . . ?
N12 C30 H30 124.2 . . ?
N16 C30 H30 124.2 . . ?
N16 C31 C32 107.9(11) . . ?
N16 C31 H31 126.1 . . ?
C32 C31 H31 126.1 . . ?
C31 C32 N12 107.8(10) . . ?
C31 C32 H32 126.1 . . ?
N12 C32 H32 126.1 . . ?
O21 Sr2 O25 78.4(4) . . ?
O21 Sr2 O24 102.4(5) . . ?
O25 Sr2 O24 79.6(4) . . ?
O21 Sr2 O23 169.3(5) . . ?
O25 Sr2 O23 106.3(4) . . ?
O24 Sr2 O23 69.7(5) . . ?
O21 Sr2 O27 73.4(5) . . ?
O25 Sr2 O27 104.7(4) . . ?
O24 Sr2 O27 173.0(7) . . ?
O23 Sr2 O27 113.8(5) . . ?
O21 Sr2 O22 99.0(4) . . ?
O25 Sr2 O22 173.5(4) . . ?
O24 Sr2 O22 95.3(4) . . ?
O23 Sr2 O22 75.2(4) . . ?
O27 Sr2 O22 80.1(4) . . ?
O21 Sr2 H21A 14.4 . . ?
O25 Sr2 H21A 73.6 . . ?
O24 Sr2 H21A 114.0 . . ?
O23 Sr2 H21A 176.1 . . ?
O27 Sr2 H21A 62.7 . . ?
O22 Sr2 H21A 105.3 . . ?
O21 Sr2 H21B 14.5 . . ?
O25 Sr2 H21B 83.8 . . ?
O24 Sr2 H21B 90.3 . . ?
O23 Sr2 H21B 154.9 . . ?
O27 Sr2 H21B 84.7 . . ?
O22 Sr2 H21B 92.4 . . ?
H21A Sr2 H21B 28.9 . . ?
O21 Sr2 H33A 136.6 . . ?
O25 Sr2 H33A 71.3 . . ?
O24 Sr2 H33A 101.8 . . ?
O23 Sr2 H33A 53.7 . . ?
O27 Sr2 H33A 84.9 . . ?
O22 Sr2 H33A 113.9 . . ?
H21A Sr2 H33A 123.1 . . ?
H21B Sr2 H33A 149.5 . . ?
Sr2 O21 H21A 120.3 . . ?
Sr2 O21 H21B 119.7 . . ?
H21A O21 H21B 120.0 . . ?
Sr2 O22 H22A 119.8 . . ?
Sr2 O22 H22B 120.2 . . ?
H22A O22 H22B 120.0 . . ?
Sr2 O23 H23A 121.2 . . ?
Sr2 O23 H23B 118.8 . . ?
H23A O23 H23B 120.0 . . ?
Sr2 O25 H25A 119.5 . . ?
Sr2 O25 H25B 120.5 . . ?
H25A O25 H25B 120.0 . . ?
Sr2 O27 H27A 120.5 . . ?
Sr2 O27 H27B 119.5 . . ?
H27A O27 H27B 120.0 . . ?
H28A O28 H28B 120.0 . . ?
H29A O29 H29B 120.0 . . ?
H30A O30 H30B 120.0 . . ?
H31A O31 H31B 120.0 . . ?
H32A O32 H32B 120.0 . . ?
Sr2 O24 H24A 115.8 . . ?
Sr2 O24 H24B 119.9 . . ?
H24A O24 H24B 124.3 . . ?
H33A O33 H33B 173.3 . . ?

loop_
_geom_bond_atom_site_label_1
_geom_bond_atom_site_label_2
_geom_bond_distance
_geom_bond_site_symmetry_2
_geom_bond_publ_flag
Sr1 O16 2.508(8) . ?
Sr1 O10 2.549(9) . ?
Sr1 O6 2.584(9) . ?
Sr1 O2 2.623(8) . ?
Sr1 O18 2.624(11) . ?
Sr1 O17 2.642(11) . ?
Sr1 O20 2.643(11) . ?
Sr1 O19 2.730(14) . ?
Cu1 N3 1.958(9) . ?
Cu1 N1 1.964(8) . ?
Cu1 N10 1.983(9) 1_565 ?
Cu1 O13 1.995(7) 1_565 ?
Cu1 O1 2.388(8) . ?
Cu2 N6 1.961(10) . ?
Cu2 N4 1.984(8) 1_655 ?
Cu2 O3 1.990(8) . ?
Cu2 N2 1.994(8) . ?
Cu2 O5 2.405(8) 1_655 ?
Cu3 N7 1.966(8) 1_565 ?
Cu3 N5 1.966(9) . ?
Cu3 N9 1.978(9) . ?
Cu3 O7 2.006(7) . ?
Cu3 O9 2.394(9) 1_565 ?
Cu4 N8 1.945(9) . ?
Cu4 N12 1.949(10) . ?
Cu4 N11 1.982(8) 1_455 ?
Cu4 O11 2.023(7) . ?
Cu4 O15 2.400(8) 1_455 ?
O1 C4 1.261(14) . ?
O2 C4 1.237(13) . ?
O3 C5 1.264(14) . ?
O4 C5 1.249(13) . ?
O5 C12 1.272(13) . ?
O5 Cu2 2.405(8) 1_455 ?
O6 C12 1.265(14) . ?
O7 C13 1.269(14) . ?
O8 C13 1.221(13) . ?
O9 C20 1.171(15) . ?
O9 Cu3 2.394(8) 1_545 ?
O10 C20 1.306(15) . ?
O11 C21 1.311(14) . ?
O12 C21 1.203(12) . ?
O13 C28 1.266(14) . ?
O13 Cu1 1.995(7) 1_545 ?
O14 C28 1.249(14) . ?
O15 C29 1.282(14) . ?
O15 Cu4 2.400(8) 1_655 ?
O16 C29 1.247(13) . ?
O17 H17A 0.8500 . ?
O17 H17B 0.8499 . ?
O18 H18A 0.8500 . ?
O18 H18B 0.8500 . ?
O19 H19A 0.8500 . ?
O19 H19B 0.8501 . ?
O20 H20A 0.8498 . ?
O20 H20B 0.8500 . ?
N1 N2 1.333(11) . ?
N1 C1 1.350(13) . ?
N2 C3 1.364(13) . ?
N3 C6 1.340(14) . ?
N3 C8 1.376(14) . ?
N4 C9 1.353(14) . ?
N4 N5 1.367(12) . ?
N4 Cu2 1.984(8) 1_455 ?
N5 C11 1.317(12) . ?
N6 C14 1.305(13) . ?
N6 C16 1.349(14) . ?
N7 N8 1.357(11) . ?
N7 C17 1.371(13) . ?
N7 Cu3 1.966(8) 1_545 ?
N8 C19 1.385(13) . ?
N9 C22 1.352(15) . ?
N9 C24 1.366(16) . ?
N10 C25 1.337(13) . ?
N10 N11 1.346(12) . ?
N10 Cu1 1.983(9) 1_545 ?
N11 C27 1.345(14) . ?
N11 Cu4 1.982(8) 1_655 ?
N12 C30 1.283(16) . ?
N12 C32 1.386(14) . ?
C7 C8 1.381(17) . ?
C7 N13 1.388(16) . ?
C7 H7 0.9300 . ?
N14 C14 1.325(14) . ?
N14 C15 1.345(15) . ?
N14 H14 0.8593 . ?
N15 C23 1.356(15) . ?
N15 C22 1.379(16) . ?
N15 H15A 0.8600 . ?
N16 C31 1.292(16) . ?
N16 C30 1.358(16) . ?
N16 H16A 0.8603 . ?
C1 C2 1.383(14) . ?
C1 C4 1.491(15) . ?
C2 C3 1.384(16) . ?
C2 H2 0.9300 . ?
C3 C5 1.454(16) . ?
C8 H8 0.9300 . ?
N13 C6 1.265(15) . ?
N13 H13 0.8600 . ?
C6 H6 0.9300 . ?
C9 C10 1.370(14) . ?
C9 C12 1.470(16) . ?
C10 C11 1.391(15) . ?
C10 H10 0.9300 . ?
C11 C13 1.483(14) . ?
C14 H14A 0.9300 . ?
C15 C16 1.352(17) . ?
C15 H15 0.9300 . ?
C16 H16 0.9300 . ?
C17 C18 1.363(14) . ?
C17 C20 1.534(16) . ?
C18 C19 1.350(15) . ?
C18 H18 0.9300 . ?
C19 C21 1.476(15) . ?
C22 H22 0.9300 . ?
C23 C24 1.270(18) . ?
C23 H23 0.9300 . ?
C24 H24 0.9300 . ?
C25 C26 1.344(16) . ?
C25 C28 1.538(16) . ?
C26 C27 1.374(15) . ?
C26 H26 0.9300 . ?
C27 C29 1.450(16) . ?
C30 H30 0.9300 . ?
C31 C32 1.364(17) . ?
C31 H31 0.9300 . ?
C32 H32 0.9300 . ?
Sr2 O21 2.431(13) . ?
Sr2 O25 2.475(11) . ?
Sr2 O24 2.512(16) . ?
Sr2 O23 2.522(15) . ?
Sr2 O27 2.530(16) . ?
Sr2 O22 2.559(10) . ?
Sr2 H21A 2.9528 . ?
Sr2 H21B 2.9466 . ?
Sr2 H33A 2.4950 . ?
O21 H21A 0.8500 . ?
O21 H21B 0.8501 . ?
O22 H22A 0.8502 . ?
O22 H22B 0.8497 . ?
O23 H23A 0.8498 . ?
O23 H23B 0.8499 . ?
O25 H25A 0.8496 . ?
O25 H25B 0.8503 . ?
O27 H27A 0.8499 . ?
O27 H27B 0.8500 . ?
O28 H28A 0.8499 . ?
O28 H28B 0.8500 . ?
O29 H29A 0.8500 . ?
O29 H29B 0.8500 . ?
O30 H30A 0.8500 . ?
O30 H30B 0.8500 . ?
O31 H31A 0.8500 . ?
O31 H31B 0.8500 . ?
O32 H32A 0.8498 . ?
O32 H32B 0.8500 . ?
O24 H24A 0.8500 . ?
O24 H24B 0.8501 . ?
O33 H33A 0.8500 . ?
O33 H33B 0.8500 . ?

loop_
_geom_hbond_atom_site_label_D
_geom_hbond_atom_site_label_H
_geom_hbond_atom_site_label_A
_geom_hbond_distance_DH
_geom_hbond_distance_HA
_geom_hbond_distance_DA
_geom_hbond_angle_DHA
_geom_hbond_site_symmetry_A
O17 H17A N15 0.85 2.49 3.277(16) 155.3 1_645
O17 H17B O21 0.85 2.20 2.967(17) 151.0 1_565
O18 H18A O9 0.85 2.20 2.738(13) 120.7 .
O18 H18B O21 0.85 2.21 2.992(17) 152.2 1_565
O19 H19A O33 0.85 2.17 2.83(2) 134.7 2_654
O19 H19A O15 0.85 2.32 2.931(16) 129.0 .
O19 H19A O25 0.85 2.60 3.246(19) 134.1 2_654
O19 H19B O28 0.85 2.27 3.07(2) 155.5 2_654
O20 H20A O28 0.85 2.29 3.009(17) 142.6 2_654
O20 H20A O23 0.85 2.38 2.834(18) 114.1 2_654
O20 H20B O5 0.85 2.01 2.742(13) 144.6 .
N14 H14 O8 0.86 1.98 2.819(12) 167.0 2_864
N15 H15A O17 0.86 2.61 3.277(16) 135.8 1_465
N16 H16A O14 0.86 2.01 2.861(13) 171.3 2_544
O21 H21A O12 0.85 2.31 3.081(16) 151.2 4
O21 H21B O6 0.85 2.47 3.311(14) 170.3 1_545
O22 H22A O4 0.85 2.00 2.671(12) 135.2 4_565
O22 H22B O13 0.85 2.48 2.970(14) 117.3 .
O23 H23A O2 0.85 2.54 3.368(17) 164.9 4_565
O23 H23B O14 0.85 2.12 2.922(18) 157.0 .
O25 H25A O15 0.85 2.48 3.280(14) 157.8 4_565
O25 H25A O11 0.85 2.53 2.972(14) 113.6 4
O25 H25B O8 0.85 1.98 2.676(13) 138.4 1_545
O27 H27A O31 0.85 2.31 2.955(18) 132.7 4
O27 H27B O32 0.85 1.95 2.79(2) 173.2 1_545
O28 H28A O30 0.85 2.18 2.75(2) 124.0 .
O28 H28B O20 0.85 2.34 3.009(17) 136.2 4_565
O28 H28B O19 0.85 2.49 3.07(2) 126.4 4_565
O29 H29A O28 0.85 2.37 3.22(2) 179.2 .
O30 H30A O28 0.85 2.10 2.75(2) 132.9 .
O30 H30B O7 0.85 2.63 3.083(15) 114.4 1_545
O31 H31B O27 0.85 2.37 2.955(18) 126.9 2_554
O32 H32A O29 0.85 1.97 2.69(2) 141.1 .
O32 H32B O18 0.85 2.29 2.991(17) 139.2 .
O24 H24A O28 0.85 2.11 2.95(2) 172.2 .
O33 H33A O19 0.85 2.13 2.83(2) 138.9 4_565
O33 H33A O23 0.85 2.27 2.93(2) 134.9 .

loop_
_geom_torsion_atom_site_label_1
_geom_torsion_atom_site_label_2
_geom_torsion_atom_site_label_3
_geom_torsion_atom_site_label_4
_geom_torsion
_geom_torsion_site_symmetry_1
_geom_torsion_site_symmetry_2
_geom_torsion_site_symmetry_3
_geom_torsion_site_symmetry_4
_geom_torsion_publ_flag
N3 Cu1 O1 C4 -86.7(7) . . . . ?
N1 Cu1 O1 C4 6.2(7) . . . . ?
N10 Cu1 O1 C4 101.4(7) 1_565 . . . ?
O13 Cu1 O1 C4 -176.9(7) 1_565 . . . ?
O16 Sr1 O2 C4 -109.2(12) . . . . ?
O10 Sr1 O2 C4 145.9(11) . . . . ?
O6 Sr1 O2 C4 51.7(12) . . . . ?
O18 Sr1 O2 C4 -32.3(14) . . . . ?
O17 Sr1 O2 C4 -26.6(12) . . . . ?
O20 Sr1 O2 C4 123.6(12) . . . . ?
O19 Sr1 O2 C4 -176.7(13) . . . . ?
N6 Cu2 O3 C5 -171.0(9) . . . . ?
N4 Cu2 O3 C5 69(3) 1_655 . . . ?
N2 Cu2 O3 C5 -4.8(9) . . . . ?
O5 Cu2 O3 C5 95.6(9) 1_655 . . . ?
O16 Sr1 O6 C12 -162.8(11) . . . . ?
O10 Sr1 O6 C12 -52.2(12) . . . . ?
O2 Sr1 O6 C12 103.8(12) . . . . ?
O18 Sr1 O6 C12 -122.9(12) . . . . ?
O17 Sr1 O6 C12 172.0(13) . . . . ?
O20 Sr1 O6 C12 22.1(12) . . . . ?
O19 Sr1 O6 C12 22.6(14) . . . . ?
N7 Cu3 O7 C13 -81(3) 1_565 . . . ?
N5 Cu3 O7 C13 4.6(9) . . . . ?
N9 Cu3 O7 C13 171.7(9) . . . . ?
O9 Cu3 O7 C13 -95.9(9) 1_565 . . . ?
O16 Sr1 O10 C20 53.8(12) . . . . ?
O6 Sr1 O10 C20 -108.2(12) . . . . ?
O2 Sr1 O10 C20 157.6(10) . . . . ?
O18 Sr1 O10 C20 -23.8(12) . . . . ?
O17 Sr1 O10 C20 -32.3(14) . . . . ?
O20 Sr1 O10 C20 -179.5(12) . . . . ?
O19 Sr1 O10 C20 119.6(12) . . . . ?
N8 Cu4 O11 C21 -6.8(8) . . . . ?
N12 Cu4 O11 C21 -174.4(8) . . . . ?
N11 Cu4 O11 C21 65(3) 1_455 . . . ?
O15 Cu4 O11 C21 92.9(8) 1_455 . . . ?
O10 Sr1 O16 C29 108.9(16) . . . . ?
O6 Sr1 O16 C29 -141.3(15) . . . . ?
O2 Sr1 O16 C29 -47.8(17) . . . . ?
O18 Sr1 O16 C29 178.3(17) . . . . ?
O17 Sr1 O16 C29 -116.4(17) . . . . ?
O20 Sr1 O16 C29 32.9(18) . . . . ?
O19 Sr1 O16 C29 34.3(16) . . . . ?
N3 Cu1 N1 N2 -92.1(9) . . . . ?
N10 Cu1 N1 N2 76.3(9) 1_565 . . . ?
O13 Cu1 N1 N2 150(3) 1_565 . . . ?
O1 Cu1 N1 N2 174.3(10) . . . . ?
N3 Cu1 N1 C1 92.4(8) . . . . ?
N10 Cu1 N1 C1 -99.2(8) 1_565 . . . ?
O13 Cu1 N1 C1 -26(3) 1_565 . . . ?
O1 Cu1 N1 C1 -1.2(7) . . . . ?
C1 N1 N2 C3 0.0(12) . . . . ?
Cu1 N1 N2 C3 -175.9(7) . . . . ?
C1 N1 N2 Cu2 -164.1(8) . . . . ?
Cu1 N1 N2 Cu2 20.0(16) . . . . ?
N6 Cu2 N2 N1 -129.3(13) . . . . ?
N4 Cu2 N2 N1 0.9(11) 1_655 . . . ?
O3 Cu2 N2 N1 172.5(11) . . . . ?
O5 Cu2 N2 N1 77.4(11) 1_655 . . . ?
N6 Cu2 N2 C3 66.9(16) . . . . ?
N4 Cu2 N2 C3 -163.0(8) 1_655 . . . ?
O3 Cu2 N2 C3 8.7(7) . . . . ?
O5 Cu2 N2 C3 -86.5(8) 1_655 . . . ?
N1 Cu1 N3 C6 178.4(10) . . . . ?
N10 Cu1 N3 C6 44.3(19) 1_565 . . . ?
O13 Cu1 N3 C6 -8.0(10) 1_565 . . . ?
O1 Cu1 N3 C6 -105.6(10) . . . . ?
N1 Cu1 N3 C8 2.8(10) . . . . ?
N10 Cu1 N3 C8 -131.3(13) 1_565 . . . ?
O13 Cu1 N3 C8 176.4(10) 1_565 . . . ?
O1 Cu1 N3 C8 78.8(10) . . . . ?
C9 N4 N5 C11 -2.2(12) . . . . ?
Cu2 N4 N5 C11 175.6(8) 1_455 . . . ?
C9 N4 N5 Cu3 163.5(8) . . . . ?
Cu2 N4 N5 Cu3 -18.7(16) 1_455 . . . ?
N7 Cu3 N5 C11 164.8(7) 1_565 . . . ?
N9 Cu3 N5 C11 -62.3(16) . . . . ?
O7 Cu3 N5 C11 -7.1(7) . . . . ?
O9 Cu3 N5 C11 87.1(7) 1_565 . . . ?
N7 Cu3 N5 N4 -0.5(10) 1_565 . . . ?
N9 Cu3 N5 N4 132.4(13) . . . . ?
O7 Cu3 N5 N4 -172.3(10) . . . . ?
O9 Cu3 N5 N4 -78.1(10) 1_565 . . . ?
N4 Cu2 N6 C14 174.3(10) 1_655 . . . ?
O3 Cu2 N6 C14 1.8(11) . . . . ?
N2 Cu2 N6 C14 -55.3(18) . . . . ?
O5 Cu2 N6 C14 98.5(10) 1_655 . . . ?
N4 Cu2 N6 C16 -5.9(10) 1_655 . . . ?
O3 Cu2 N6 C16 -178.4(10) . . . . ?
N2 Cu2 N6 C16 124.6(13) . . . . ?
O5 Cu2 N6 C16 -81.6(10) 1_655 . . . ?
C17 N7 N8 C19 0.3(11) . . . . ?
Cu3 N7 N8 C19 -174.7(8) 1_545 . . . ?
C17 N7 N8 Cu4 -159.4(8) . . . . ?
Cu3 N7 N8 Cu4 25.5(16) 1_545 . . . ?
N12 Cu4 N8 N7 -135.3(14) . . . . ?
N11 Cu4 N8 N7 -2.2(11) 1_455 . . . ?
O11 Cu4 N8 N7 170.3(11) . . . . ?
O15 Cu4 N8 N7 74.3(11) 1_455 . . . ?
N12 Cu4 N8 C19 66.3(17) . . . . ?
N11 Cu4 N8 C19 -160.6(7) 1_455 . . . ?
O11 Cu4 N8 C19 11.9(7) . . . . ?
O15 Cu4 N8 C19 -84.1(7) 1_455 . . . ?
N7 Cu3 N9 C22 3.4(10) 1_565 . . . ?
N5 Cu3 N9 C22 -130.0(14) . . . . ?
O7 Cu3 N9 C22 175.7(10) . . . . ?
O9 Cu3 N9 C22 80.0(10) 1_565 . . . ?
N7 Cu3 N9 C24 -174.9(10) 1_565 . . . ?
N5 Cu3 N9 C24 51.7(18) . . . . ?
O7 Cu3 N9 C24 -2.6(10) . . . . ?
O9 Cu3 N9 C24 -98.4(10) 1_565 . . . ?
C25 N10 N11 C27 -4.5(12) . . . . ?
Cu1 N10 N11 C27 163.7(8) 1_545 . . . ?
C25 N10 N11 Cu4 173.5(9) . . . 1_655 ?
Cu1 N10 N11 Cu4 -18.3(17) 1_545 . . 1_655 ?
N8 Cu4 N12 C30 -45(2) . . . . ?
N11 Cu4 N12 C30 -177.9(11) 1_455 . . . ?
O11 Cu4 N12 C30 8.9(11) . . . . ?
O15 Cu4 N12 C30 106.3(11) 1_455 . . . ?
N8 Cu4 N12 C32 127.3(14) . . . . ?
N11 Cu4 N12 C32 -6.0(10) 1_455 . . . ?
O11 Cu4 N12 C32 -179.2(9) . . . . ?
O15 Cu4 N12 C32 -81.8(9) 1_455 . . . ?
N2 N1 C1 C2 0.1(12) . . . . ?
Cu1 N1 C1 C2 176.7(7) . . . . ?
N2 N1 C1 C4 -179.9(9) . . . . ?
Cu1 N1 C1 C4 -3.4(12) . . . . ?
N1 C1 C2 C3 -0.2(12) . . . . ?
C4 C1 C2 C3 179.9(11) . . . . ?
N1 N2 C3 C2 -0.1(12) . . . . ?
Cu2 N2 C3 C2 168.6(7) . . . . ?
N1 N2 C3 C5 179.8(9) . . . . ?
Cu2 N2 C3 C5 -11.4(12) . . . . ?
C1 C2 C3 N2 0.2(12) . . . . ?
C1 C2 C3 C5 -179.8(13) . . . . ?
Sr1 O2 C4 O1 8(2) . . . . ?
Sr1 O2 C4 C1 -173.3(7) . . . . ?
Cu1 O1 C4 O2 169.5(10) . . . . ?
Cu1 O1 C4 C1 -9.2(11) . . . . ?
N1 C1 C4 O2 -169.5(10) . . . . ?
C2 C1 C4 O2 10.4(18) . . . . ?
N1 C1 C4 O1 9.3(14) . . . . ?
C2 C1 C4 O1 -170.7(11) . . . . ?
Cu2 O3 C5 O4 180.0(9) . . . . ?
Cu2 O3 C5 C3 -0.2(14) . . . . ?
N2 C3 C5 O4 -172.2(11) . . . . ?
C2 C3 C5 O4 8(2) . . . . ?
N2 C3 C5 O3 8.0(16) . . . . ?
C2 C3 C5 O3 -172.1(13) . . . . ?
C6 N3 C8 C7 -1.9(13) . . . . ?
Cu1 N3 C8 C7 174.5(8) . . . . ?
N13 C7 C8 N3 2.4(13) . . . . ?
C8 C7 N13 C6 -2.0(14) . . . . ?
C7 N13 C6 N3 0.9(15) . . . . ?
C8 N3 C6 N13 0.6(14) . . . . ?
Cu1 N3 C6 N13 -175.8(8) . . . . ?
N5 N4 C9 C10 2.2(13) . . . . ?
Cu2 N4 C9 C10 -175.9(8) 1_455 . . . ?
N5 N4 C9 C12 -178.4(10) . . . . ?
Cu2 N4 C9 C12 3.5(14) 1_455 . . . ?
N4 C9 C10 C11 -1.4(13) . . . . ?
C12 C9 C10 C11 179.3(13) . . . . ?
N4 N5 C11 C10 1.3(12) . . . . ?
Cu3 N5 C11 C10 -168.4(7) . . . . ?
N4 N5 C11 C13 178.1(10) . . . . ?
Cu3 N5 C11 C13 8.4(13) . . . . ?
C9 C10 C11 N5 0.1(13) . . . . ?
C9 C10 C11 C13 -175.9(14) . . . . ?
Sr1 O6 C12 O5 -11.5(19) . . . . ?
Sr1 O6 C12 C9 168.3(9) . . . . ?
Cu2 O5 C12 O6 -170.9(9) 1_455 . . . ?
Cu2 O5 C12 C9 9.2(12) 1_455 . . . ?
N4 C9 C12 O6 170.7(10) . . . . ?
C10 C9 C12 O6 -10(2) . . . . ?
N4 C9 C12 O5 -9.4(16) . . . . ?
C10 C9 C12 O5 169.8(13) . . . . ?
Cu3 O7 C13 O8 179.2(12) . . . . ?
Cu3 O7 C13 C11 -1.4(14) . . . . ?
N5 C11 C13 O8 174.7(12) . . . . ?
C10 C11 C13 O8 -10(2) . . . . ?
N5 C11 C13 O7 -4.7(16) . . . . ?
C10 C11 C13 O7 171.0(12) . . . . ?
C16 N6 C14 N14 -1.0(14) . . . . ?
Cu2 N6 C14 N14 178.9(8) . . . . ?
C15 N14 C14 N6 2.2(15) . . . . ?
C14 N14 C15 C16 -2.6(14) . . . . ?
C14 N6 C16 C15 -0.7(14) . . . . ?
Cu2 N6 C16 C15 179.4(8) . . . . ?
N14 C15 C16 N6 2.1(15) . . . . ?
N8 N7 C17 C18 -0.8(13) . . . . ?
Cu3 N7 C17 C18 175.1(8) 1_545 . . . ?
N8 N7 C17 C20 -178.6(8) . . . . ?
Cu3 N7 C17 C20 -2.7(12) 1_545 . . . ?
N7 C17 C18 C19 0.9(13) . . . . ?
C20 C17 C18 C19 178.1(11) . . . . ?
C17 C18 C19 N8 -0.7(13) . . . . ?
C17 C18 C19 C21 180.0(12) . . . . ?
N7 N8 C19 C18 0.3(12) . . . . ?
Cu4 N8 C19 C18 165.7(8) . . . . ?
N7 N8 C19 C21 179.8(9) . . . . ?
Cu4 N8 C19 C21 -14.9(11) . . . . ?
Cu3 O9 C20 O10 169.9(11) 1_545 . . . ?
Cu3 O9 C20 C17 -11.9(13) 1_545 . . . ?
Sr1 O10 C20 O9 15(2) . . . . ?
Sr1 O10 C20 C17 -163.3(7) . . . . ?
C18 C17 C20 O9 -166.0(13) . . . . ?
N7 C17 C20 O9 11.2(15) . . . . ?
C18 C17 C20 O10 12.5(18) . . . . ?
N7 C17 C20 O10 -170.3(9) . . . . ?
Cu4 O11 C21 O12 -178.7(10) . . . . ?
Cu4 O11 C21 C19 0.5(13) . . . . ?
C18 C19 C21 O12 8(2) . . . . ?
N8 C19 C21 O12 -171.5(12) . . . . ?
C18 C19 C21 O11 -171.4(13) . . . . ?
N8 C19 C21 O11 9.3(14) . . . . ?
C24 N9 C22 N15 -4.5(14) . . . . ?
Cu3 N9 C22 N15 177.0(8) . . . . ?
C23 N15 C22 N9 3.4(14) . . . . ?
C22 N15 C23 C24 -0.9(16) . . . . ?
N15 C23 C24 N9 -1.9(17) . . . . ?
C22 N9 C24 C23 4.0(15) . . . . ?
Cu3 N9 C24 C23 -177.3(10) . . . . ?
N11 N10 C25 C26 5.0(14) . . . . ?
Cu1 N10 C25 C26 -166.2(8) 1_545 . . . ?
N11 N10 C25 C28 -179.8(10) . . . . ?
Cu1 N10 C25 C28 8.9(13) 1_545 . . . ?
N10 C25 C26 C27 -3.6(14) . . . . ?
C28 C25 C26 C27 -177.1(14) . . . . ?
N10 N11 C27 C26 2.4(13) . . . . ?
Cu4 N11 C27 C26 -175.9(8) 1_655 . . . ?
N10 N11 C27 C29 179.4(10) . . . . ?
Cu4 N11 C27 C29 1.1(14) 1_655 . . . ?
C25 C26 C27 N11 0.7(14) . . . . ?
C25 C26 C27 C29 -175.8(12) . . . . ?
Cu1 O13 C28 O14 -179.3(12) 1_545 . . . ?
Cu1 O13 C28 C25 -0.4(14) 1_545 . . . ?
N10 C25 C28 O14 173.3(12) . . . . ?
C26 C25 C28 O14 -13(2) . . . . ?
N10 C25 C28 O13 -5.7(16) . . . . ?
C26 C25 C28 O13 167.8(14) . . . . ?
Sr1 O16 C29 O15 -14(2) . . . . ?
Sr1 O16 C29 C27 167.5(11) . . . . ?
Cu4 O15 C29 O16 -170.6(9) 1_655 . . . ?
Cu4 O15 C29 C27 7.6(12) 1_655 . . . ?
N11 C27 C29 O16 171.5(10) . . . . ?
C26 C27 C29 O16 -12(2) . . . . ?
N11 C27 C29 O15 -6.7(16) . . . . ?
C26 C27 C29 O15 169.5(12) . . . . ?
C32 N12 C30 N16 5.1(14) . . . . ?
Cu4 N12 C30 N16 178.6(8) . . . . ?
C31 N16 C30 N12 -4.3(16) . . . . ?
C30 N16 C31 C32 1.4(15) . . . . ?
N16 C31 C32 N12 1.6(15) . . . . ?
C30 N12 C32 C31 -4.1(14) . . . . ?
Cu4 N12 C32 C31 -177.3(9) . . . . ?
